data_7116214
loop_
_publ_author_name
'Zhang, Zhe-Yu'
'Peng, Jun'
'Shi, Zhen-Yu'
'Zhou, Wan-Li'
'Khan, Shifa Ullah'
'Liu, Hong-Sheng'

_publ_section_title
;
 Antimony-dependent expansion for the Keggin heteropolyniobate family.
;
_journal_issue 15
_journal_name_full 'Chemical communications (Cambridge, England)'
_journal_page_first 3091
_journal_page_last 3093
_journal_paper_doi 10.1039/c4cc09612f
_journal_volume 51
_journal_year 2015
_chemical_formula_moiety 'H2 Ge Nb12 O40 Sb2, 4(C4 H18 Cu N4 O), 22(H2 O)'
_chemical_formula_sum 'C16 H118 Cu4 Ge N16 Nb12 O66 Sb2'
_chemical_formula_weight 3276.43
_chemical_name_systematic
; 
 ? 
;
_chemical_properties_physical Efflorescent
_space_group_IT_number 88
_symmetry_cell_setting tetragonal
_symmetry_space_group_name_Hall '-I 4ad'
_symmetry_space_group_name_H-M 'I 41/a :2'
_atom_sites_solution_hydrogens geom
_atom_sites_solution_primary direct
_atom_sites_solution_secondary difmap
_audit_block_doi 10.5517/cc138bnc
_audit_creation_method SHELXL-97
_audit_update_record
;
2014-08-23 deposited with the CCDC.
2015-01-02 downloaded from the CCDC.
;
_cell_angle_alpha 90.00
_cell_angle_beta 90.00
_cell_angle_gamma 90.00
_cell_formula_units_Z 4
_cell_length_a 25.5410(4)
_cell_length_b 25.5410(4)
_cell_length_c 16.1450(4)
_cell_measurement_temperature 293(2)
_cell_volume 10532.1(4)
_computing_cell_refinement 'Bruker SMART'
_computing_data_collection 'Bruker SMART'
_computing_data_reduction 'Bruker SAINT'
_computing_molecular_graphics 'Bruker SHELXTL'
_computing_publication_material 'Bruker SHELXTL'
_computing_structure_refinement 'SHELXL-97 (Sheldrick, 1997)'
_computing_structure_solution 'SHELXS-97 (Sheldrick, 1990)'
_diffrn_ambient_temperature 293(2)
_diffrn_measured_fraction_theta_full 0.998
_diffrn_measured_fraction_theta_max 0.998
_diffrn_measurement_device_type 'CCD area detector'
_diffrn_measurement_method 'phi and omega scans'
_diffrn_radiation_monochromator graphite
_diffrn_radiation_source 'fine-focus sealed tube'
_diffrn_radiation_type MoK\a
_diffrn_radiation_wavelength 0.71069
_diffrn_reflns_av_R_equivalents 0.0290
_diffrn_reflns_av_sigmaI/netI 0.0248
_diffrn_reflns_limit_h_max 30
_diffrn_reflns_limit_h_min -25
_diffrn_reflns_limit_k_max 23
_diffrn_reflns_limit_k_min -30
_diffrn_reflns_limit_l_max 19
_diffrn_reflns_limit_l_min -15
_diffrn_reflns_number 19047
_diffrn_reflns_theta_full 25.00
_diffrn_reflns_theta_max 25.00
_diffrn_reflns_theta_min 3.14
_exptl_absorpt_coefficient_mu 2.917
_exptl_absorpt_correction_T_max 0.840
_exptl_absorpt_correction_T_min 0.712
_exptl_absorpt_correction_type multi-scan
_exptl_absorpt_process_details SADABS
_exptl_crystal_colour blue
_exptl_crystal_density_diffrn 2.066
_exptl_crystal_density_method 'not measured'
_exptl_crystal_description platelet
_exptl_crystal_F_000 6384
_exptl_crystal_size_max 0.16
_exptl_crystal_size_mid 0.10
_exptl_crystal_size_min 0.06
_refine_diff_density_max 1.633
_refine_diff_density_min -0.509
_refine_diff_density_rms 0.156
_refine_ls_extinction_method none
_refine_ls_goodness_of_fit_ref 1.096
_refine_ls_hydrogen_treatment mixed
_refine_ls_matrix_type full
_refine_ls_number_parameters 282
_refine_ls_number_reflns 4616
_refine_ls_number_restraints 12
_refine_ls_restrained_S_all 1.096
_refine_ls_R_factor_all 0.0473
_refine_ls_R_factor_gt 0.0373
_refine_ls_shift/su_max 0.001
_refine_ls_shift/su_mean 0.000
_refine_ls_structure_factor_coef Fsqd
_refine_ls_weighting_details 'calc w=1/[\s^2^(Fo^2^)+(0.0529P)^2^+167.4637P] where P=(Fo^2^+2Fc^2^)/3'
_refine_ls_weighting_scheme calc
_refine_ls_wR_factor_gt 0.1134
_refine_ls_wR_factor_ref 0.1202
_reflns_number_gt 3894
_reflns_number_total 4616
_reflns_threshold_expression >2sigma(I)
_cod_data_source_file c4cc09612f2.cif
_cod_data_source_block shelxl
_cod_depositor_comments
;
The following automatic conversions were performed:

'_symmetry_cell_setting' value 'Tetragonal' changed to 'tetragonal'
according to
/usr/data/users/saulius/crontab/automatic-downloads/rss-feeds/RSC/lib/dictionaries/cif_core.dic
dictionary named 'cif_core.dic' version 2.4.2 from
2011-04-26.

'_exptl_absorpt_correction_type' value 'Multi-scan'
changed to 'multi-scan' according to
/usr/data/users/saulius/crontab/automatic-downloads/rss-feeds/RSC/lib/dictionaries/cif_core.dic
dictionary named 'cif_core.dic' version 2.4.2 from 2011-04-26.

Automatic conversion script
Id: cif_fix_values 2935 2014-11-11 08:27:57Z andrius 

 Adding full bibliography for 7116213--7116221.cif.
;
_cod_original_sg_symbol_H-M I4(1)/a
_cod_database_code 7116214

loop_
_symmetry_equiv_pos_as_xyz
'x, y, z'
'-x, -y+1/2, z'
'-y+3/4, x+1/4, z+1/4'
'y+1/4, -x+1/4, z+1/4'
'x+1/2, y+1/2, z+1/2'
'-x+1/2, -y+1, z+1/2'
'-y+5/4, x+3/4, z+3/4'
'y+3/4, -x+3/4, z+3/4'
'-x, -y, -z'
'x, y-1/2, -z'
'y-3/4, -x-1/4, -z-1/4'
'-y-1/4, x-1/4, -z-1/4'
'-x+1/2, -y+1/2, -z+1/2'
'x+1/2, y, -z+1/2'
'y-1/4, -x+1/4, -z+1/4'
'-y+1/4, x+1/4, -z+1/4'

loop_
_atom_site_label
_atom_site_type_symbol
_atom_site_fract_x
_atom_site_fract_y
_atom_site_fract_z
_atom_site_U_iso_or_equiv
_atom_site_adp_type
_atom_site_occupancy
_atom_site_symmetry_multiplicity
_atom_site_calc_flag
_atom_site_refinement_flags
Ge1 Ge 0.0000 0.2500 0.1250 0.0114(3) Uani 1 4 d S
Nb1 Nb 0.13806(2) 0.29090(2) 0.13014(4) 0.01862(16) Uani 1 1 d .
Nb2 Nb 0.09508(2) 0.20473(2) 0.27798(4) 0.01911(16) Uani 1 1 d .
Nb3 Nb 0.05573(2) 0.33956(2) 0.27703(4) 0.01899(16) Uani 1 1 d .
Sb1 Sb 0.0000 0.2500 0.39349(4) 0.02393(17) Uani 1 2 d S
Cu1 Cu 0.08570(4) 0.52143(3) 0.17235(6) 0.0353(2) Uani 1 1 d .
O1 O 0.05851(19) 0.04757(18) 0.1454(3) 0.0310(11) Uani 1 1 d .
O2 O 0.12663(19) 0.1690(2) 0.3562(3) 0.0319(11) Uani 1 1 d .
O3 O 0.0667(2) 0.38654(19) 0.3546(3) 0.0320(11) Uani 1 1 d .
O4 O 0.12159(16) 0.34049(16) 0.2218(3) 0.0222(9) Uani 1 1 d .
O5 O 0.15073(16) 0.23850(17) 0.2208(3) 0.0223(10) Uani 1 1 d .
O6 O 0.07522(17) 0.27206(16) 0.3442(3) 0.0225(10) Uani 1 1 d .
O7 O 0.01783(17) 0.37698(17) 0.1961(3) 0.0229(10) Uani 1 1 d .
O8 O -0.01663(17) 0.30777(17) 0.3148(3) 0.0221(9) Uani 1 1 d .
O9 O 0.08232(16) 0.15317(17) 0.1965(3) 0.0234(10) Uani 1 1 d .
O10 O 0.05266(16) 0.26542(15) 0.1850(3) 0.0188(9) Uani 1 1 d .
O1W O 0.0154(2) 0.5250(2) 0.0846(4) 0.0441(14) Uani 1 1 d .
C1 C 0.0229(6) 0.5860(4) 0.2733(8) 0.087(4) Uani 1 1 d .
H1A H 0.0252 0.6126 0.3160 0.105 Uiso 1 1 calc R
H1B H -0.0090 0.5923 0.2423 0.105 Uiso 1 1 calc R
C2 C 0.0193(6) 0.5386(4) 0.3102(9) 0.091(4) Uani 1 1 d .
H2A H -0.0170 0.5324 0.3246 0.110 Uiso 1 1 calc R
H2B H 0.0391 0.5397 0.3614 0.110 Uiso 1 1 calc R
C3 C 0.1465(5) 0.5046(4) 0.0300(7) 0.072(3) Uani 1 1 d .
H3A H 0.1188 0.5014 -0.0107 0.087 Uiso 1 1 calc R
H3B H 0.1789 0.5118 0.0007 0.087 Uiso 1 1 calc R
C4 C 0.1516(4) 0.4558(4) 0.0755(7) 0.062(3) Uani 1 1 d .
H4A H 0.1839 0.4559 0.1071 0.074 Uiso 1 1 calc R
H4B H 0.1527 0.4267 0.0371 0.074 Uiso 1 1 calc R
N1 N 0.0677(3) 0.5922(3) 0.2170(5) 0.0480(18) Uani 1 1 d .
H1C H 0.0953 0.6057 0.2445 0.058 Uiso 1 1 calc R
H1D H 0.0594 0.6141 0.1753 0.058 Uiso 1 1 calc R
N2 N 0.0378(3) 0.4946(3) 0.2614(4) 0.0456(17) Uani 1 1 d .
H2C H 0.0104 0.4779 0.2384 0.055 Uiso 1 1 calc R
H2D H 0.0550 0.4719 0.2940 0.055 Uiso 1 1 calc R
N3 N 0.1348(3) 0.5478(3) 0.0857(5) 0.0459(17) Uani 1 1 d .
H3C H 0.1200 0.5743 0.0575 0.055 Uiso 1 1 calc R
H3D H 0.1645 0.5597 0.1094 0.055 Uiso 1 1 calc R
N4 N 0.1069(3) 0.4500(3) 0.1314(4) 0.0387(15) Uani 1 1 d .
H4C H 0.1157 0.4295 0.1745 0.046 Uiso 1 1 calc R
H4D H 0.0800 0.4349 0.1045 0.046 Uiso 1 1 calc R
O2W O 0.2139(3) 0.1270(3) 0.4284(6) 0.094(3) Uani 1 1 d .
O3W O 0.0948(5) 0.0587(4) 0.3254(7) 0.120(4) Uani 1 1 d .
O4W O 0.1253(6) 0.4670(6) 0.4192(11) 0.078(5) Uani 0.50 1 d P
O5W O 0.0766(6) 0.1561(8) 0.5086(7) 0.085(5) Uani 0.50 1 d P
O6W O 0.0145(7) 0.3974(7) 0.4987(11) 0.089(5) Uiso 0.50 1 d P
O7W O 0.1676(6) 0.5177(6) 0.2798(10) 0.176(6) Uani 1 1 d U
O8W O 0.1398(9) 0.1475(8) 0.6462(10) 0.109(7) Uani 0.50 1 d P
O9W O 0.0568(10) 0.5210(10) 0.5275(15) 0.134(8) Uani 0.50 1 d PU

loop_
_atom_site_aniso_label
_atom_site_aniso_U_11
_atom_site_aniso_U_22
_atom_site_aniso_U_33
_atom_site_aniso_U_23
_atom_site_aniso_U_13
_atom_site_aniso_U_12
Ge1 0.0104(4) 0.0104(4) 0.0133(6) 0.000 0.000 0.000
Nb1 0.0145(3) 0.0181(3) 0.0232(3) 0.0006(2) -0.0011(2) -0.0010(2)
Nb2 0.0178(3) 0.0188(3) 0.0208(3) 0.0013(2) -0.0033(2) 0.0002(2)
Nb3 0.0192(3) 0.0167(3) 0.0211(3) -0.0016(2) -0.0017(2) -0.0020(2)
Sb1 0.0290(4) 0.0245(3) 0.0183(3) 0.000 0.000 -0.0004(3)
Cu1 0.0430(5) 0.0256(5) 0.0374(5) 0.0049(4) -0.0031(4) -0.0036(4)
O1 0.032(3) 0.020(2) 0.041(3) 0.001(2) -0.002(2) 0.001(2)
O2 0.031(3) 0.036(3) 0.028(3) 0.007(2) -0.008(2) 0.002(2)
O3 0.036(3) 0.031(3) 0.029(3) -0.008(2) -0.002(2) -0.003(2)
O4 0.019(2) 0.020(2) 0.028(2) -0.0027(19) -0.0009(19) -0.0017(18)
O5 0.017(2) 0.023(2) 0.027(2) 0.0018(19) -0.0029(19) -0.0021(18)
O6 0.024(2) 0.021(2) 0.022(2) -0.0001(18) -0.0032(19) -0.0016(18)
O7 0.020(2) 0.020(2) 0.029(3) 0.0022(19) -0.0029(19) -0.0002(18)
O8 0.023(2) 0.019(2) 0.024(2) 0.0005(19) 0.0014(19) -0.0007(18)
O9 0.019(2) 0.023(2) 0.028(3) -0.0024(19) -0.0020(19) -0.0013(18)
O10 0.018(2) 0.017(2) 0.021(2) -0.0010(18) -0.0019(18) 0.0000(17)
O1W 0.046(3) 0.035(3) 0.051(4) 0.013(3) -0.021(3) -0.009(2)
C1 0.130(11) 0.048(6) 0.084(9) -0.005(6) 0.043(8) 0.013(7)
C2 0.123(11) 0.057(7) 0.094(10) -0.010(7) 0.058(9) -0.012(7)
C3 0.083(8) 0.066(7) 0.068(7) 0.020(6) 0.028(6) 0.005(6)
C4 0.057(6) 0.045(5) 0.083(8) 0.005(5) 0.026(5) 0.003(4)
N1 0.068(5) 0.032(4) 0.044(4) 0.002(3) -0.011(4) -0.004(3)
N2 0.065(5) 0.038(4) 0.034(4) 0.002(3) 0.002(3) -0.006(3)
N3 0.042(4) 0.033(4) 0.063(5) 0.016(3) 0.001(4) -0.002(3)
N4 0.037(4) 0.031(3) 0.047(4) 0.006(3) 0.000(3) 0.000(3)
O2W 0.047(4) 0.100(6) 0.133(8) 0.069(6) -0.024(5) -0.018(4)
O3W 0.177(11) 0.083(6) 0.099(7) 0.020(6) -0.027(7) -0.010(7)
O4W 0.082(11) 0.060(9) 0.091(12) -0.019(8) -0.020(9) -0.006(8)
O5W 0.062(9) 0.176(17) 0.017(6) 0.016(8) 0.012(6) -0.029(10)
O7W 0.168(9) 0.183(9) 0.176(9) 0.003(8) -0.030(7) 0.007(7)
O8W 0.147(18) 0.124(16) 0.057(10) 0.038(10) -0.030(11) -0.055(14)
O9W 0.147(11) 0.138(11) 0.117(11) -0.001(9) 0.001(9) -0.008(9)

loop_
_atom_type_symbol
_atom_type_description
_atom_type_scat_dispersion_real
_atom_type_scat_dispersion_imag
_atom_type_scat_source
C C 0.0033 0.0016 'International Tables Vol C Tables 4.2.6.8 and 6.1.1.4'
H H 0.0000 0.0000 'International Tables Vol C Tables 4.2.6.8 and 6.1.1.4'
N N 0.0061 0.0033 'International Tables Vol C Tables 4.2.6.8 and 6.1.1.4'
O O 0.0106 0.0060 'International Tables Vol C Tables 4.2.6.8 and 6.1.1.4'
Cu Cu 0.3201 1.2651 'International Tables Vol C Tables 4.2.6.8 and 6.1.1.4'
Ge Ge 0.1547 1.8001 'International Tables Vol C Tables 4.2.6.8 and 6.1.1.4'
Nb Nb -2.0727 0.6215 'International Tables Vol C Tables 4.2.6.8 and 6.1.1.4'
Sb Sb -0.5866 1.5461 'International Tables Vol C Tables 4.2.6.8 and 6.1.1.4'

loop_
_geom_angle_atom_site_label_1
_geom_angle_atom_site_label_2
_geom_angle_atom_site_label_3
_geom_angle
_geom_angle_site_symmetry_1
_geom_angle_site_symmetry_3
O10 Ge1 O10 108.86(14) 16 2
O10 Ge1 O10 110.7(3) 16 15
O10 Ge1 O10 108.86(14) 2 15
O10 Ge1 O10 108.86(14) 16 .
O10 Ge1 O10 110.7(3) 2 .
O10 Ge1 O10 108.86(14) 15 .
O1 Nb1 O9 102.6(2) 16 16
O1 Nb1 O7 100.6(2) 16 15
O9 Nb1 O7 86.46(18) 16 15
O1 Nb1 O4 102.1(2) 16 .
O9 Nb1 O4 90.70(19) 16 .
O7 Nb1 O4 157.20(18) 15 .
O1 Nb1 O5 101.0(2) 16 .
O9 Nb1 O5 156.30(18) 16 .
O7 Nb1 O5 88.34(18) 15 .
O4 Nb1 O5 85.22(18) . .
O1 Nb1 O10 172.3(2) 16 .
O9 Nb1 O10 83.78(16) 16 .
O7 Nb1 O10 83.97(16) 15 .
O4 Nb1 O10 73.24(15) . .
O5 Nb1 O10 72.68(15) . .
O2 Nb2 O9 102.6(2) . .
O2 Nb2 O5 104.0(2) . .
O9 Nb2 O5 96.14(19) . .
O2 Nb2 O6 99.9(2) . .
O9 Nb2 O6 152.73(18) . .
O5 Nb2 O6 93.26(18) . .
O2 Nb2 O8 98.9(2) . 2
O9 Nb2 O8 85.82(18) . 2
O5 Nb2 O8 155.99(18) . 2
O6 Nb2 O8 75.52(17) . 2
O2 Nb2 O10 171.0(2) . .
O9 Nb2 O10 86.40(17) . .
O5 Nb2 O10 75.08(16) . .
O6 Nb2 O10 71.39(16) . .
O8 Nb2 O10 81.18(16) 2 .
O2 Nb2 Sb1 96.58(17) . .
O9 Nb2 Sb1 120.99(13) . .
O5 Nb2 Sb1 132.15(13) . .
O6 Nb2 Sb1 40.25(12) . .
O8 Nb2 Sb1 35.90(12) 2 .
O10 Nb2 Sb1 78.15(10) . .
O3 Nb3 O7 103.3(2) . .
O3 Nb3 O4 100.6(2) . .
O7 Nb3 O4 97.04(19) . .
O3 Nb3 O6 98.9(2) . .
O7 Nb3 O6 153.75(18) . .
O4 Nb3 O6 92.46(18) . .
O3 Nb3 O8 101.4(2) . .
O7 Nb3 O8 86.89(18) . .
O4 Nb3 O8 156.14(18) . .
O6 Nb3 O8 75.04(17) . .
O3 Nb3 O10 169.10(19) . .
O7 Nb3 O10 87.39(17) . .
O4 Nb3 O10 75.49(16) . .
O6 Nb3 O10 71.37(16) . .
O8 Nb3 O10 81.21(16) . .
O3 Nb3 Sb1 97.88(17) . .
O7 Nb3 Sb1 121.79(13) . .
O4 Nb3 Sb1 131.26(13) . .
O6 Nb3 Sb1 40.03(12) . .
O8 Nb3 Sb1 35.57(12) . .
O10 Nb3 Sb1 77.97(10) . .
O8 Sb1 O8 100.8(3) . 2
O8 Sb1 O6 76.18(17) . .
O8 Sb1 O6 76.61(17) 2 .
O8 Sb1 O6 76.61(17) . 2
O8 Sb1 O6 76.19(17) 2 2
O6 Sb1 O6 136.7(2) . 2
O8 Sb1 Nb2 38.47(12) . 2
O8 Sb1 Nb2 93.24(13) 2 2
O6 Sb1 Nb2 111.04(12) . 2
O6 Sb1 Nb2 38.77(11) 2 2
O8 Sb1 Nb2 93.24(13) . .
O8 Sb1 Nb2 38.47(12) 2 .
O6 Sb1 Nb2 38.77(11) . .
O6 Sb1 Nb2 111.04(12) 2 .
Nb2 Sb1 Nb2 110.52(3) 2 .
O8 Sb1 Nb3 38.00(12) . .
O8 Sb1 Nb3 93.36(13) 2 .
O6 Sb1 Nb3 38.77(11) . .
O6 Sb1 Nb3 110.93(12) 2 .
Nb2 Sb1 Nb3 75.484(17) 2 .
Nb2 Sb1 Nb3 66.323(16) . .
O8 Sb1 Nb3 93.36(13) . 2
O8 Sb1 Nb3 38.00(12) 2 2
O6 Sb1 Nb3 110.93(12) . 2
O6 Sb1 Nb3 38.77(11) 2 2
Nb2 Sb1 Nb3 66.324(16) 2 2
Nb2 Sb1 Nb3 75.486(17) . 2
Nb3 Sb1 Nb3 110.18(3) . 2
N3 Cu1 N1 95.2(3) . .
N3 Cu1 N2 178.6(3) . .
N1 Cu1 N2 84.9(3) . .
N3 Cu1 N4 84.6(3) . .
N1 Cu1 N4 177.1(3) . .
N2 Cu1 N4 95.2(3) . .
N3 Cu1 O1W 92.6(3) . .
N1 Cu1 O1W 90.4(3) . .
N2 Cu1 O1W 88.8(3) . .
N4 Cu1 O1W 92.5(2) . .
Nb3 O4 Nb1 121.8(2) . .
Nb2 O5 Nb1 122.4(2) . .
Nb2 O6 Nb3 118.0(2) . .
Nb2 O6 Sb1 100.98(18) . .
Nb3 O6 Sb1 101.20(18) . .
Nb3 O7 Nb1 154.2(2) . 16
Sb1 O8 Nb3 106.43(19) . .
Sb1 O8 Nb2 105.63(19) . 2
Nb3 O8 Nb2 143.8(2) . 2
Nb2 O9 Nb1 156.5(3) . 15
Ge1 O10 Nb3 123.9(2) . .
Ge1 O10 Nb2 124.0(2) . .
Nb3 O10 Nb2 96.12(15) . .
Ge1 O10 Nb1 124.1(2) . .
Nb3 O10 Nb1 89.15(14) . .
Nb2 O10 Nb1 89.76(14) . .
C2 C1 N1 114.9(10) . .
C1 C2 N2 115.6(10) . .
C4 C3 N3 110.9(9) . .
C3 C4 N4 109.3(8) . .
C1 N1 Cu1 107.7(6) . .
C2 N2 Cu1 108.9(6) . .
C3 N3 Cu1 107.8(5) . .
C4 N4 Cu1 108.7(5) . .

loop_
_geom_bond_atom_site_label_1
_geom_bond_atom_site_label_2
_geom_bond_distance
_geom_bond_site_symmetry_2
Ge1 O10 1.704(4) 16
Ge1 O10 1.704(4) 2
Ge1 O10 1.704(4) 15
Ge1 O10 1.704(4) .
Nb1 O1 1.754(5) 16
Nb1 O9 1.939(4) 16
Nb1 O7 1.961(4) 15
Nb1 O4 1.992(4) .
Nb1 O5 2.009(4) .
Nb1 O10 2.443(4) .
Nb2 O2 1.754(5) .
Nb2 O9 1.890(4) .
Nb2 O5 1.902(4) .
Nb2 O6 2.088(4) .
Nb2 O8 2.114(4) 2
Nb2 O10 2.414(4) .
Nb2 Sb1 3.2728(7) .
Nb3 O3 1.757(5) .
Nb3 O7 1.886(4) .
Nb3 O4 1.904(4) .
Nb3 O6 2.097(4) .
Nb3 O8 2.109(4) .
Nb3 O10 2.408(4) .
Nb3 Sb1 3.2854(7) .
Sb1 O8 1.993(4) .
Sb1 O8 1.993(4) 2
Sb1 O6 2.154(4) .
Sb1 O6 2.154(4) 2
Sb1 Nb2 3.2728(7) 2
Sb1 Nb3 3.2854(7) 2
Cu1 N3 1.997(7) .
Cu1 N1 2.000(7) .
Cu1 N2 2.009(7) .
Cu1 N4 2.014(7) .
Cu1 O1W 2.289(5) .
O1 Nb1 1.754(5) 15
O7 Nb1 1.961(4) 16
O8 Nb2 2.114(4) 2
O9 Nb1 1.939(4) 15
C1 C2 1.353(15) .
C1 N1 1.471(14) .
C2 N2 1.450(13) .
C3 C4 1.452(13) .
C3 N3 1.454(13) .
C4 N4 1.462(11) .
